data_1575947
loop_
_publ_author_name
'Zeng, Chongyang'
'Liang, Shan'
'Lin, Jieyu'
'Liu, Wei'
'Xie, Zhixin'
'Cai, Wenxuan'
'Redshaw, Carl'
'Feng, Xing'
'Tang, Ben Zhong'

_publ_section_title
;
 Achieving controllable packing mode and broad colour-tunable emission
 <i>via</i> the end group effect in pyrene-based aggregation-induced
 emission luminogens.
;
_journal_issue 36
_journal_name_full 'Chemical science'
_journal_page_first 16719
_journal_page_last 16728
_journal_paper_doi 10.1039/d5sc03105b
_journal_volume 16
_journal_year 2025
_chemical_formula_moiety 'C26 H17 N'
_chemical_formula_sum 'C26 H17 N'
_chemical_formula_weight 343.40
_space_group_crystal_system monoclinic
_space_group_IT_number 7
_space_group_name_Hall 'P -2yc'
_space_group_name_H-M_alt 'P 1 c 1'
_atom_sites_solution_hydrogens geom
_audit_creation_date 2024-11-09
_audit_creation_method
;
Olex2 1.5
(compiled 2024.02.16 svn.r378c4104 for OlexSys, GUI svn.r6928)
;
_audit_update_record
;
2025-03-25 deposited with the CCDC.	2025-08-07 downloaded from the CCDC.
;
_cell_angle_alpha 90
_cell_angle_beta 95.0100(10)
_cell_angle_gamma 90
_cell_formula_units_Z 2
_cell_length_a 7.9507(2)
_cell_length_b 6.6959(3)
_cell_length_c 16.8907(6)
_cell_measurement_temperature 220(2)
_cell_volume 895.78(6)
_computing_molecular_graphics 'Olex2 1.5 (Dolomanov et al., 2009)'
_computing_publication_material 'Olex2 1.5 (Dolomanov et al., 2009)'
_computing_structure_refinement 'SHELXL-2018/3 (Sheldrick, 2018)'
_computing_structure_solution 'SHELXT 2018/2 (Sheldrick, 2018)'
_diffrn_ambient_temperature 220(2)
_diffrn_measured_fraction_theta_full 0.991
_diffrn_measured_fraction_theta_max 0.979
_diffrn_radiation_type MoK\a
_diffrn_radiation_wavelength 0.71073
_diffrn_reflns_av_R_equivalents 0.0484
_diffrn_reflns_av_unetI/netI 0.0632
_diffrn_reflns_Laue_measured_fraction_full 0.991
_diffrn_reflns_Laue_measured_fraction_max 0.979
_diffrn_reflns_limit_h_max 11
_diffrn_reflns_limit_h_min -10
_diffrn_reflns_limit_k_max 7
_diffrn_reflns_limit_k_min -9
_diffrn_reflns_limit_l_max 18
_diffrn_reflns_limit_l_min -23
_diffrn_reflns_number 8121
_diffrn_reflns_point_group_measured_fraction_full 0.875
_diffrn_reflns_point_group_measured_fraction_max 0.792
_diffrn_reflns_theta_full 25.242
_diffrn_reflns_theta_max 29.614
_diffrn_reflns_theta_min 3.375
_exptl_absorpt_coefficient_mu 0.074
_exptl_crystal_density_diffrn 1.273
_exptl_crystal_F_000 360
_refine_diff_density_max 0.292
_refine_diff_density_min -0.207
_refine_diff_density_rms 0.050
_refine_ls_abs_structure_details
;
 Flack x determined using 995 quotients [(I+)-(I-)]/[(I+)+(I-)]
 (Parsons, Flack and Wagner, Acta Cryst. B69 (2013) 249-259).
;
_refine_ls_abs_structure_Flack 2.5(10)
_refine_ls_extinction_coef 0.11(2)
_refine_ls_extinction_expression Fc^*^=kFc[1+0.001xFc^2^\l^3^/sin(2\q)]^-1/4^
_refine_ls_extinction_method 'SHELXL-2018/3 (Sheldrick 2018)'
_refine_ls_goodness_of_fit_ref 1.091
_refine_ls_hydrogen_treatment constr
_refine_ls_matrix_type full
_refine_ls_number_parameters 246
_refine_ls_number_reflns 3983
_refine_ls_number_restraints 2
_refine_ls_restrained_S_all 1.090
_refine_ls_R_factor_all 0.0974
_refine_ls_R_factor_gt 0.0639
_refine_ls_shift/su_max 0.000
_refine_ls_shift/su_mean 0.000
_refine_ls_structure_factor_coef Fsqd
_refine_ls_weighting_details 'w=1/[\s^2^(Fo^2^)+(0.0699P)^2^+0.4525P] where P=(Fo^2^+2Fc^2^)/3'
_refine_ls_weighting_scheme calc
_refine_ls_wR_factor_gt 0.1565
_refine_ls_wR_factor_ref 0.1935
_reflns_Friedel_coverage 0.616
_reflns_Friedel_fraction_full 0.759
_reflns_Friedel_fraction_max 0.605
_reflns_number_gt 2835
_reflns_number_total 3983
_reflns_threshold_expression 'I > 2\s(I)'
_cod_data_source_file d5sc03105b2.cif
_cod_data_source_block mo_20241022zcy_0m_a
_cod_database_code 1575947
_shelx_shelxl_version_number 2018/3
_shelx_space_group_comment
;
The symmetry employed for this shelxl refinement is uniquely defined
by the following loop, which should always be used as a source of
symmetry information in preference to the above space-group names.
They are only intended as comments.
;
_olex2_refinement_description
;
1.a Aromatic/amide H refined with riding coordinates:
 C1(H1), C2(H2), C4(H4), C5(H5), C7(H7), C8(H8), C13(H13), C14(H14), C16(H16),
 C17(H17), C21(H21), C22(H22), C25(H25), C26(H26)
1.b Idealised Me refined as rotating group:
 C24(H24A,H24B,H24C)
;
_olex2_submission_special_instructions 'No special instructions were received'

loop_
_space_group_symop_operation_xyz
'x, y, z'
'x, -y, z+1/2'

loop_
_atom_site_label
_atom_site_type_symbol
_atom_site_fract_x
_atom_site_fract_y
_atom_site_fract_z
_atom_site_U_iso_or_equiv
_atom_site_adp_type
_atom_site_occupancy
_atom_site_site_symmetry_order
_atom_site_calc_flag
_atom_site_refinement_flags_posn
_atom_site_refinement_flags_adp
_atom_site_refinement_flags_occupancy
_atom_site_disorder_assembly
_atom_site_disorder_group
N1 N 0.3253(6) -0.2277(7) 0.3794(3) 0.0667(12) Uani 1 1 d . . . . .
C1 C -0.0135(7) 1.1422(8) 0.6478(3) 0.0629(13) Uani 1 1 d . . . . .
H1 H -0.091848 1.241228 0.658902 0.075 Uiso 1 1 calc R U . . .
C2 C 0.1513(7) 1.1549(7) 0.6808(3) 0.0564(12) Uani 1 1 d . . . . .
H2 H 0.183882 1.263409 0.713966 0.068 Uiso 1 1 calc R U . . .
C3 C 0.2701(5) 1.0104(7) 0.6659(2) 0.0473(10) Uani 1 1 d . . . . .
C4 C 0.4405(6) 1.0205(7) 0.6997(3) 0.0522(11) Uani 1 1 d . . . . .
H4 H 0.475090 1.128852 0.732562 0.063 Uiso 1 1 calc R U . . .
C5 C 0.5537(6) 0.8761(7) 0.6851(3) 0.0517(11) Uani 1 1 d . . . . .
H5 H 0.665163 0.885466 0.708483 0.062 Uiso 1 1 calc R U . . .
C6 C 0.5062(5) 0.7096(7) 0.6347(2) 0.0452(9) Uani 1 1 d . . . . .
C7 C 0.6220(6) 0.5607(7) 0.6178(3) 0.0508(11) Uani 1 1 d . . . . .
H7 H 0.734291 0.568879 0.640087 0.061 Uiso 1 1 calc R U . . .
C8 C 0.5733(6) 0.4031(7) 0.5690(3) 0.0521(11) Uani 1 1 d . . . . .
H8 H 0.653507 0.305618 0.558542 0.062 Uiso 1 1 calc R U . . .
C9 C 0.4074(5) 0.3834(6) 0.5342(3) 0.0463(10) Uani 1 1 d . . . . .
C10 C 0.2884(5) 0.5318(6) 0.5505(2) 0.0421(9) Uani 1 1 d . . . . .
C11 C 0.3381(5) 0.6962(6) 0.6001(2) 0.0415(9) Uani 1 1 d . . . . .
C12 C 0.2196(5) 0.8468(6) 0.6158(2) 0.0420(9) Uani 1 1 d . . . . .
C13 C 0.1159(5) 0.5232(7) 0.5168(3) 0.0484(10) Uani 1 1 d . . . . .
H13 H 0.080427 0.415379 0.483789 0.058 Uiso 1 1 calc R U . . .
C14 C 0.0038(5) 0.6675(7) 0.5317(3) 0.0478(10) Uani 1 1 d . . . . .
H14 H -0.107845 0.657769 0.508730 0.057 Uiso 1 1 calc R U . . .
C15 C 0.0509(5) 0.8349(7) 0.5817(3) 0.0468(10) Uani 1 1 d . . . . .
C16 C -0.0638(6) 0.9833(7) 0.5983(3) 0.0558(12) Uani 1 1 d . . . . .
H16 H -0.176058 0.975872 0.575816 0.067 Uiso 1 1 calc R U . . .
C17 C 0.3572(6) 0.2074(7) 0.4873(3) 0.0491(10) Uani 1 1 d . . . . .
H17 H 0.248710 0.157370 0.493567 0.059 Uiso 1 1 calc R U . . .
C18 C 0.4466(6) 0.1075(7) 0.4360(3) 0.0496(10) Uani 1 1 d . . . . .
C19 C 0.3781(6) -0.0795(7) 0.4053(3) 0.0539(11) Uani 1 1 d . . . . .
C20 C 0.6067(6) 0.1703(6) 0.4033(3) 0.0471(10) Uani 1 1 d . . . . .
C21 C 0.7344(6) 0.0326(7) 0.3935(3) 0.0524(10) Uani 1 1 d . . . . .
H21 H 0.720489 -0.100801 0.408990 0.063 Uiso 1 1 calc R U . . .
C22 C 0.8815(6) 0.0891(8) 0.3614(3) 0.0561(11) Uani 1 1 d . . . . .
H22 H 0.966654 -0.006138 0.356123 0.067 Uiso 1 1 calc R U . . .
C23 C 0.9051(6) 0.2831(8) 0.3368(3) 0.0553(11) Uani 1 1 d . . . . .
C24 C 1.0620(7) 0.3441(10) 0.2997(3) 0.0704(15) Uani 1 1 d . . . . .
H24A H 1.118631 0.449569 0.331083 0.106 Uiso 1 1 calc R U . . .
H24B H 1.031846 0.391975 0.246169 0.106 Uiso 1 1 calc R U . . .
H24C H 1.136780 0.230038 0.297942 0.106 Uiso 1 1 calc R U . . .
C25 C 0.7762(6) 0.4202(7) 0.3461(3) 0.0577(12) Uani 1 1 d . . . . .
H25 H 0.789801 0.553161 0.330057 0.069 Uiso 1 1 calc R U . . .
C26 C 0.6290(6) 0.3657(6) 0.3784(3) 0.0534(11) Uani 1 1 d . . . . .
H26 H 0.543817 0.460928 0.383494 0.064 Uiso 1 1 calc R U . . .

loop_
_atom_site_aniso_label
_atom_site_aniso_U_11
_atom_site_aniso_U_22
_atom_site_aniso_U_33
_atom_site_aniso_U_23
_atom_site_aniso_U_13
_atom_site_aniso_U_12
N1 0.080(3) 0.056(2) 0.065(3) -0.003(2) 0.011(2) -0.004(2)
C1 0.065(3) 0.062(3) 0.061(3) -0.001(2) 0.005(2) 0.018(2)
C2 0.069(3) 0.051(3) 0.049(3) -0.002(2) 0.004(2) 0.012(2)
C3 0.054(3) 0.047(2) 0.041(2) 0.0018(18) 0.0062(19) 0.0039(19)
C4 0.057(3) 0.056(3) 0.043(2) -0.005(2) 0.001(2) -0.003(2)
C5 0.050(2) 0.062(3) 0.042(2) -0.003(2) -0.0004(19) 0.001(2)
C6 0.043(2) 0.052(2) 0.041(2) 0.0006(19) 0.0035(17) -0.0007(18)
C7 0.040(2) 0.060(3) 0.052(3) -0.002(2) -0.0002(19) 0.006(2)
C8 0.051(2) 0.054(2) 0.051(3) 0.000(2) 0.004(2) 0.008(2)
C9 0.049(2) 0.049(2) 0.042(2) 0.0016(19) 0.0066(18) 0.0016(19)
C10 0.044(2) 0.045(2) 0.038(2) 0.0006(17) 0.0057(16) -0.0001(17)
C11 0.044(2) 0.044(2) 0.037(2) 0.0035(16) 0.0051(16) 0.0026(16)
C12 0.042(2) 0.045(2) 0.039(2) 0.0052(17) 0.0058(16) 0.0038(16)
C13 0.047(2) 0.052(2) 0.046(2) -0.002(2) 0.0042(19) -0.0017(19)
C14 0.040(2) 0.057(3) 0.046(2) 0.0018(19) 0.0026(17) -0.0005(18)
C15 0.044(2) 0.052(2) 0.045(2) 0.0066(19) 0.0062(17) 0.0061(18)
C16 0.050(3) 0.061(3) 0.057(3) 0.002(2) 0.004(2) 0.011(2)
C17 0.052(2) 0.047(2) 0.049(2) 0.0012(18) 0.0065(19) 0.0022(18)
C18 0.056(3) 0.045(2) 0.048(2) -0.0004(19) 0.0065(19) 0.0008(19)
C19 0.064(3) 0.044(2) 0.055(3) 0.001(2) 0.007(2) 0.000(2)
C20 0.050(2) 0.047(2) 0.045(2) -0.0022(18) 0.0050(18) 0.0021(18)
C21 0.057(3) 0.048(2) 0.052(2) -0.0009(19) 0.003(2) 0.005(2)
C22 0.053(3) 0.061(3) 0.054(3) -0.005(2) 0.004(2) 0.004(2)
C23 0.054(3) 0.067(3) 0.045(2) -0.007(2) 0.0032(19) -0.003(2)
C24 0.062(3) 0.093(4) 0.058(3) -0.005(3) 0.012(2) -0.007(3)
C25 0.067(3) 0.050(2) 0.056(3) -0.001(2) 0.009(2) -0.003(2)
C26 0.061(3) 0.045(2) 0.056(3) 0.000(2) 0.011(2) 0.003(2)

loop_
_atom_type_symbol
_atom_type_description
_atom_type_scat_dispersion_real
_atom_type_scat_dispersion_imag
_atom_type_scat_source
C C 0.0033 0.0016 'International Tables Vol C Tables 4.2.6.8 and 6.1.1.4'
H H 0.0000 0.0000 'International Tables Vol C Tables 4.2.6.8 and 6.1.1.4'
N N 0.0061 0.0033 'International Tables Vol C Tables 4.2.6.8 and 6.1.1.4'

loop_
_geom_angle_atom_site_label_1
_geom_angle_atom_site_label_2
_geom_angle_atom_site_label_3
_geom_angle
_geom_angle_site_symmetry_1
_geom_angle_site_symmetry_3
_geom_angle_publ_flag
C2 C1 H1 119.9 . . ?
C2 C1 C16 120.2(5) . . ?
C16 C1 H1 119.9 . . ?
C1 C2 H2 119.4 . . ?
C1 C2 C3 121.3(5) . . ?
C3 C2 H2 119.4 . . ?
C2 C3 C4 122.1(4) . . ?
C2 C3 C12 118.9(4) . . ?
C12 C3 C4 119.0(4) . . ?
C3 C4 H4 119.5 . . ?
C5 C4 C3 121.0(4) . . ?
C5 C4 H4 119.5 . . ?
C4 C5 H5 119.4 . . ?
C4 C5 C6 121.1(4) . . ?
C6 C5 H5 119.4 . . ?
C7 C6 C5 122.0(4) . . ?
C7 C6 C11 118.9(4) . . ?
C11 C6 C5 119.1(4) . . ?
C6 C7 H7 119.6 . . ?
C8 C7 C6 120.8(4) . . ?
C8 C7 H7 119.6 . . ?
C7 C8 H8 119.0 . . ?
C7 C8 C9 121.9(4) . . ?
C9 C8 H8 119.0 . . ?
C8 C9 C10 118.2(4) . . ?
C8 C9 C17 120.5(4) . . ?
C10 C9 C17 121.2(4) . . ?
C9 C10 C11 120.2(4) . . ?
C9 C10 C13 121.7(4) . . ?
C11 C10 C13 118.1(4) . . ?
C6 C11 C10 119.9(4) . . ?
C6 C11 C12 119.7(4) . . ?
C10 C11 C12 120.4(3) . . ?
C3 C12 C11 120.1(4) . . ?
C15 C12 C3 119.6(4) . . ?
C15 C12 C11 120.3(4) . . ?
C10 C13 H13 119.4 . . ?
C14 C13 C10 121.2(4) . . ?
C14 C13 H13 119.4 . . ?
C13 C14 H14 119.1 . . ?
C13 C14 C15 121.8(4) . . ?
C15 C14 H14 119.1 . . ?
C12 C15 C14 118.3(4) . . ?
C16 C15 C12 119.5(4) . . ?
C16 C15 C14 122.3(4) . . ?
C1 C16 C15 120.5(5) . . ?
C1 C16 H16 119.8 . . ?
C15 C16 H16 119.8 . . ?
C9 C17 H17 115.9 . . ?
C18 C17 C9 128.1(4) . . ?
C18 C17 H17 115.9 . . ?
C17 C18 C19 117.3(4) . . ?
C17 C18 C20 127.9(4) . . ?
C19 C18 C20 114.8(4) . . ?
N1 C19 C18 178.5(5) . . ?
C21 C20 C18 120.8(4) . . ?
C26 C20 C18 120.8(4) . . ?
C26 C20 C21 118.3(4) . . ?
C20 C21 H21 119.5 . . ?
C22 C21 C20 121.0(4) . . ?
C22 C21 H21 119.5 . . ?
C21 C22 H22 119.5 . . ?
C23 C22 C21 121.1(5) . . ?
C23 C22 H22 119.5 . . ?
C22 C23 C24 121.4(5) . . ?
C22 C23 C25 117.7(5) . . ?
C25 C23 C24 120.9(5) . . ?
C23 C24 H24A 109.5 . . ?
C23 C24 H24B 109.5 . . ?
C23 C24 H24C 109.5 . . ?
H24A C24 H24B 109.5 . . ?
H24A C24 H24C 109.5 . . ?
H24B C24 H24C 109.5 . . ?
C23 C25 H25 119.1 . . ?
C26 C25 C23 121.8(5) . . ?
C26 C25 H25 119.1 . . ?
C20 C26 H26 119.9 . . ?
C25 C26 C20 120.1(4) . . ?
C25 C26 H26 119.9 . . ?

loop_
_geom_bond_atom_site_label_1
_geom_bond_atom_site_label_2
_geom_bond_distance
_geom_bond_site_symmetry_2
_geom_bond_publ_flag
N1 C19 1.149(6) . ?
C1 H1 0.9400 . ?
C1 C2 1.381(8) . ?
C1 C16 1.391(8) . ?
C2 H2 0.9400 . ?
C2 C3 1.390(6) . ?
C3 C4 1.425(6) . ?
C3 C12 1.420(6) . ?
C4 H4 0.9400 . ?
C4 C5 1.358(7) . ?
C5 H5 0.9400 . ?
C5 C6 1.433(6) . ?
C6 C7 1.404(6) . ?
C6 C11 1.414(6) . ?
C7 H7 0.9400 . ?
C7 C8 1.374(7) . ?
C8 H8 0.9400 . ?
C8 C9 1.402(6) . ?
C9 C10 1.415(6) . ?
C9 C17 1.457(6) . ?
C10 C11 1.418(6) . ?
C10 C13 1.440(6) . ?
C11 C12 1.421(5) . ?
C12 C15 1.415(6) . ?
C13 H13 0.9400 . ?
C13 C14 1.353(6) . ?
C14 H14 0.9400 . ?
C14 C15 1.433(6) . ?
C15 C16 1.394(6) . ?
C16 H16 0.9400 . ?
C17 H17 0.9400 . ?
C17 C18 1.346(6) . ?
C18 C19 1.444(6) . ?
C18 C20 1.492(6) . ?
C20 C21 1.391(6) . ?
C20 C26 1.390(6) . ?
C21 H21 0.9400 . ?
C21 C22 1.385(7) . ?
C22 H22 0.9400 . ?
C22 C23 1.381(7) . ?
C23 C24 1.500(7) . ?
C23 C25 1.395(7) . ?
C24 H24A 0.9700 . ?
C24 H24B 0.9700 . ?
C24 H24C 0.9700 . ?
C25 H25 0.9400 . ?
C25 C26 1.382(7) . ?
C26 H26 0.9400 . ?

loop_
_geom_torsion_atom_site_label_1
_geom_torsion_atom_site_label_2
_geom_torsion_atom_site_label_3
_geom_torsion_atom_site_label_4
_geom_torsion
_geom_torsion_site_symmetry_1
_geom_torsion_site_symmetry_2
_geom_torsion_site_symmetry_3
_geom_torsion_site_symmetry_4
_geom_torsion_publ_flag
C1 C2 C3 C4 -179.7(5) . . . . ?
C1 C2 C3 C12 -0.2(7) . . . . ?
C2 C1 C16 C15 0.3(8) . . . . ?
C2 C3 C4 C5 179.1(5) . . . . ?
C2 C3 C12 C11 -179.5(4) . . . . ?
C2 C3 C12 C15 0.6(6) . . . . ?
C3 C4 C5 C6 0.6(7) . . . . ?
C3 C12 C15 C14 -179.8(4) . . . . ?
C3 C12 C15 C16 -0.6(6) . . . . ?
C4 C3 C12 C11 0.0(6) . . . . ?
C4 C3 C12 C15 -179.9(4) . . . . ?
C4 C5 C6 C7 178.8(4) . . . . ?
C4 C5 C6 C11 -0.3(7) . . . . ?
C5 C6 C7 C8 -179.7(4) . . . . ?
C5 C6 C11 C10 -179.5(4) . . . . ?
C5 C6 C11 C12 -0.1(6) . . . . ?
C6 C7 C8 C9 -0.1(7) . . . . ?
C6 C11 C12 C3 0.3(5) . . . . ?
C6 C11 C12 C15 -179.8(4) . . . . ?
C7 C6 C11 C10 1.3(6) . . . . ?
C7 C6 C11 C12 -179.3(4) . . . . ?
C7 C8 C9 C10 0.1(7) . . . . ?
C7 C8 C9 C17 -175.7(4) . . . . ?
C8 C9 C10 C11 0.7(6) . . . . ?
C8 C9 C10 C13 179.6(4) . . . . ?
C8 C9 C17 C18 -38.9(7) . . . . ?
C9 C10 C11 C6 -1.4(6) . . . . ?
C9 C10 C11 C12 179.2(4) . . . . ?
C9 C10 C13 C14 -178.9(4) . . . . ?
C9 C17 C18 C19 171.3(4) . . . . ?
C9 C17 C18 C20 -11.7(8) . . . . ?
C10 C9 C17 C18 145.4(5) . . . . ?
C10 C11 C12 C3 179.7(4) . . . . ?
C10 C11 C12 C15 -0.5(5) . . . . ?
C10 C13 C14 C15 -0.1(7) . . . . ?
C11 C6 C7 C8 -0.6(7) . . . . ?
C11 C10 C13 C14 0.0(6) . . . . ?
C11 C12 C15 C14 0.3(6) . . . . ?
C11 C12 C15 C16 179.6(4) . . . . ?
C12 C3 C4 C5 -0.4(7) . . . . ?
C12 C15 C16 C1 0.1(7) . . . . ?
C13 C10 C11 C6 179.6(4) . . . . ?
C13 C10 C11 C12 0.3(5) . . . . ?
C13 C14 C15 C12 0.0(6) . . . . ?
C13 C14 C15 C16 -179.2(4) . . . . ?
C14 C15 C16 C1 179.3(5) . . . . ?
C16 C1 C2 C3 -0.3(8) . . . . ?
C17 C9 C10 C11 176.4(4) . . . . ?
C17 C9 C10 C13 -4.6(6) . . . . ?
C17 C18 C20 C21 140.5(5) . . . . ?
C17 C18 C20 C26 -42.5(7) . . . . ?
C18 C20 C21 C22 178.4(4) . . . . ?
C18 C20 C26 C25 -178.2(4) . . . . ?
C19 C18 C20 C21 -42.5(6) . . . . ?
C19 C18 C20 C26 134.6(5) . . . . ?
C20 C21 C22 C23 -1.0(7) . . . . ?
C21 C20 C26 C25 -1.1(7) . . . . ?
C21 C22 C23 C24 -178.2(5) . . . . ?
C21 C22 C23 C25 0.4(7) . . . . ?
C22 C23 C25 C26 -0.2(7) . . . . ?
C23 C25 C26 C20 0.6(7) . . . . ?
C24 C23 C25 C26 178.4(5) . . . . ?
C26 C20 C21 C22 1.3(6) . . . . ?
